data_7707937
loop_
_publ_author_name
'Chang, Ling-Wei'
'Lii, Kwang-Hwa'

_publ_section_title
;
 High-temperature, high-pressure hydrothermal synthesis, crystal
 structure, and solid state NMR spectroscopy of a lead borosilicate with
 boron-silicon mixing:
 Pb<sub>6</sub>B<sub>2</sub>Si<sub>8</sub>O<sub>25</sub>.
;
_journal_issue 32
_journal_name_full 'Dalton transactions (Cambridge, England : 2003)'
_journal_page_first 11173
_journal_page_last 11179
_journal_paper_doi 10.1039/d1dt02027g
_journal_volume 50
_journal_year 2021
_chemical_formula_sum 'B2 O25 Pb6 Si8'
_chemical_formula_weight 1889.48
_space_group_crystal_system trigonal
_space_group_IT_number 167
_space_group_name_Hall '-R 3 2"c'
_space_group_name_H-M_alt 'R -3 c :H'
_audit_creation_method SHELXL-2017/1
_audit_update_record
;
2021-06-14 deposited with the CCDC.	2021-07-26 downloaded from the CCDC.
;
_cell_angle_alpha 90
_cell_angle_beta 90
_cell_angle_gamma 120
_cell_formula_units_Z 6
_cell_length_a 9.5090(2)
_cell_length_b 9.5090(2)
_cell_length_c 42.3552(8)
_cell_measurement_reflns_used 9910
_cell_measurement_temperature 296(2)
_cell_measurement_theta_max 28.29
_cell_measurement_theta_min 2.65
_cell_volume 3316.71(12)
_computing_molecular_graphics Diamond
_computing_structure_refinement 'SHELXL-2017/1 (Sheldrick, 2017)'
_computing_structure_solution 'SHELXT 2014/5 (Sheldrick, 2014)'
_diffrn_ambient_temperature 296(2)
_diffrn_measured_fraction_theta_full 1.000
_diffrn_measured_fraction_theta_max 1.000
_diffrn_measurement_device_type 'Bruker D8 QUEST CMOS PHOTON II four-circle KAPPA'
_diffrn_measurement_method '\f and \w scans'
_diffrn_radiation_type MoK\a
_diffrn_radiation_wavelength 0.71073
_diffrn_reflns_av_R_equivalents 0.0493
_diffrn_reflns_av_unetI/netI 0.0204
_diffrn_reflns_Laue_measured_fraction_full 1.000
_diffrn_reflns_Laue_measured_fraction_max 1.000
_diffrn_reflns_limit_h_max 11
_diffrn_reflns_limit_h_min -12
_diffrn_reflns_limit_k_max 12
_diffrn_reflns_limit_k_min -12
_diffrn_reflns_limit_l_max 56
_diffrn_reflns_limit_l_min -56
_diffrn_reflns_number 17373
_diffrn_reflns_point_group_measured_fraction_full 1.000
_diffrn_reflns_point_group_measured_fraction_max 1.000
_diffrn_reflns_theta_full 25.242
_diffrn_reflns_theta_max 28.292
_diffrn_reflns_theta_min 2.654
_diffrn_source 'fine-focus sealed tube'
_exptl_absorpt_coefficient_mu 46.077
_exptl_absorpt_correction_type 'Numerical Mu Calculated'
_exptl_crystal_colour colorless
_exptl_crystal_density_diffrn 5.676
_exptl_crystal_description lamellar
_exptl_crystal_F_000 4884
_exptl_crystal_size_max 0.151
_exptl_crystal_size_mid 0.124
_exptl_crystal_size_min 0.039
_exptl_transmission_factor_max 0.2812
_exptl_transmission_factor_min 0.0215
_refine_diff_density_max 0.975
_refine_diff_density_min -0.849
_refine_diff_density_rms 0.168
_refine_ls_extinction_coef 0.000033(4)
_refine_ls_extinction_expression Fc^*^=kFc[1+0.001xFc^2^\l^3^/sin(2\q)]^-1/4^
_refine_ls_extinction_method 'SHELXL-2017/1 (Sheldrick 2017)'
_refine_ls_goodness_of_fit_ref 1.126
_refine_ls_hydrogen_treatment undef
_refine_ls_matrix_type full
_refine_ls_number_parameters 66
_refine_ls_number_reflns 928
_refine_ls_number_restraints 0
_refine_ls_restrained_S_all 1.126
_refine_ls_R_factor_all 0.0183
_refine_ls_R_factor_gt 0.0147
_refine_ls_shift/su_max 0.002
_refine_ls_shift/su_mean 0.000
_refine_ls_structure_factor_coef Fsqd
_refine_ls_weighting_details 'w=1/[\s^2^(Fo^2^)+44.8389P] where P=(Fo^2^+2Fc^2^)/3'
_refine_ls_weighting_scheme calc
_refine_ls_wR_factor_gt 0.0301
_refine_ls_wR_factor_ref 0.0309
_reflns_Friedel_coverage 0.000
_reflns_number_gt 851
_reflns_number_total 928
_reflns_threshold_expression 'I > 2\s(I)'
_cod_data_source_file d1dt02027g2.cif
_cod_data_source_block PbBSiO
_cod_depositor_comments 'Adding full bibliography for 7707937.cif.'
_cod_original_cell_volume 3316.70(15)
_cod_database_code 7707937
_shelx_shelxl_version_number 2017/1
_shelx_space_group_comment
;
The symmetry employed for this shelxl refinement is uniquely defined
by the following loop, which should always be used as a source of
symmetry information in preference to the above space-group names.
They are only intended as comments.
;

loop_
_space_group_symop_operation_xyz
'x, y, z'
'-y, x-y, z'
'-x+y, -x, z'
'y, x, -z+1/2'
'x-y, -y, -z+1/2'
'-x, -x+y, -z+1/2'
'x+2/3, y+1/3, z+1/3'
'-y+2/3, x-y+1/3, z+1/3'
'-x+y+2/3, -x+1/3, z+1/3'
'y+2/3, x+1/3, -z+5/6'
'x-y+2/3, -y+1/3, -z+5/6'
'-x+2/3, -x+y+1/3, -z+5/6'
'x+1/3, y+2/3, z+2/3'
'-y+1/3, x-y+2/3, z+2/3'
'-x+y+1/3, -x+2/3, z+2/3'
'y+1/3, x+2/3, -z+7/6'
'x-y+1/3, -y+2/3, -z+7/6'
'-x+1/3, -x+y+2/3, -z+7/6'
'-x, -y, -z'
'y, -x+y, -z'
'x-y, x, -z'
'-y, -x, z-1/2'
'-x+y, y, z-1/2'
'x, x-y, z-1/2'
'-x+2/3, -y+1/3, -z+1/3'
'y+2/3, -x+y+1/3, -z+1/3'
'x-y+2/3, x+1/3, -z+1/3'
'-y+2/3, -x+1/3, z-1/6'
'-x+y+2/3, y+1/3, z-1/6'
'x+2/3, x-y+1/3, z-1/6'
'-x+1/3, -y+2/3, -z+2/3'
'y+1/3, -x+y+2/3, -z+2/3'
'x-y+1/3, x+2/3, -z+2/3'
'-y+1/3, -x+2/3, z+1/6'
'-x+y+1/3, y+2/3, z+1/6'
'x+1/3, x-y+2/3, z+1/6'

loop_
_atom_site_label
_atom_site_type_symbol
_atom_site_fract_x
_atom_site_fract_y
_atom_site_fract_z
_atom_site_U_iso_or_equiv
_atom_site_adp_type
_atom_site_occupancy
_atom_site_site_symmetry_order
_atom_site_calc_flag
_atom_site_refinement_flags_posn
_atom_site_refinement_flags_adp
_atom_site_refinement_flags_occupancy
_atom_site_disorder_assembly
_atom_site_disorder_group
Pb1 Pb 0.44746(2) 0.33222(2) 0.47002(2) 0.01458(7) Uani 1 1 d . . . . .
B1 B 0.333333 0.666667 0.46561(13) 0.0128(17) Uani 0.817(13) 3 d S T P A 1
Si1 Si 0.333333 0.666667 0.46561(13) 0.0128(17) Uani 0.183(13) 3 d S T P A 1
Si2 Si 0.64650(13) 0.74143(13) 0.45065(3) 0.0079(4) Uani 0.933(8) 1 d . . P A 2
B2 B 0.64650(13) 0.74143(13) 0.45065(3) 0.0079(4) Uani 0.067(8) 1 d . . P A 2
Si3 Si 0.000000 0.000000 0.43818(5) 0.0077(3) Uani 1 3 d S T P . .
O1 O 0.5021(3) 0.7819(3) 0.45497(7) 0.0125(6) Uani 1 1 d . . . . .
O2 O 0.333333 0.666667 0.50211(12) 0.0099(10) Uani 1 3 d S T P . .
O3 O 0.6379(3) 0.6200(3) 0.47779(7) 0.0116(6) Uani 1 1 d . . . . .
O4 O 0.6469(4) 0.666667 0.416667 0.0172(9) Uani 1 2 d S T P . .
O5 O 0.8159(3) 0.9138(3) 0.45281(7) 0.0109(6) Uani 1 1 d . . . . .
O6 O 0.000000 0.000000 0.40068(12) 0.0118(10) Uani 1 3 d S T P . .

loop_
_atom_site_aniso_label
_atom_site_aniso_U_11
_atom_site_aniso_U_22
_atom_site_aniso_U_33
_atom_site_aniso_U_23
_atom_site_aniso_U_13
_atom_site_aniso_U_12
Pb1 0.01294(9) 0.01401(9) 0.01586(10) -0.00097(6) -0.00278(6) 0.00604(7)
B1 0.010(2) 0.010(2) 0.018(3) 0.000 0.000 0.0051(10)
Si1 0.010(2) 0.010(2) 0.018(3) 0.000 0.000 0.0051(10)
Si2 0.0072(6) 0.0056(6) 0.0102(7) 0.0002(4) -0.0007(4) 0.0026(4)
B2 0.0072(6) 0.0056(6) 0.0102(7) 0.0002(4) -0.0007(4) 0.0026(4)
Si3 0.0072(5) 0.0072(5) 0.0088(9) 0.000 0.000 0.0036(2)
O1 0.0089(13) 0.0083(13) 0.0199(17) 0.0014(11) -0.0009(11) 0.0041(10)
O2 0.0097(13) 0.0097(13) 0.010(3) 0.000 0.000 0.0048(7)
O3 0.0113(13) 0.0090(13) 0.0129(16) 0.0010(11) -0.0006(11) 0.0037(11)
O4 0.0181(15) 0.020(2) 0.014(2) -0.0083(18) -0.0041(9) 0.0099(11)
O5 0.0081(12) 0.0108(13) 0.0128(15) -0.0012(11) 0.0022(11) 0.0040(11)
O6 0.0134(14) 0.0134(14) 0.009(3) 0.000 0.000 0.0067(7)

loop_
_atom_type_symbol
_atom_type_description
_atom_type_scat_dispersion_real
_atom_type_scat_dispersion_imag
_atom_type_scat_source
B B 0.0013 0.0007 'International Tables Vol C Tables 4.2.6.8 and 6.1.1.4'
O O 0.0106 0.0060 'International Tables Vol C Tables 4.2.6.8 and 6.1.1.4'
Pb Pb -3.3944 10.1111 'International Tables Vol C Tables 4.2.6.8 and 6.1.1.4'
Si Si 0.0817 0.0704 'International Tables Vol C Tables 4.2.6.8 and 6.1.1.4'

loop_
_geom_angle_atom_site_label_1
_geom_angle_atom_site_label_2
_geom_angle_atom_site_label_3
_geom_angle
_geom_angle_site_symmetry_1
_geom_angle_site_symmetry_3
_geom_angle_publ_flag
O2 Pb1 O3 76.77(7) 19_666 . ?
O2 Pb1 O3 85.62(12) 19_666 19_666 ?
O3 Pb1 O3 78.51(10) . 19_666 ?
O2 Pb1 O6 66.86(14) 19_666 10 ?
O3 Pb1 O6 86.20(7) . 10 ?
O3 Pb1 O6 151.03(11) 19_666 10 ?
O2 Pb1 O3 70.99(6) 19_666 2_655 ?
O3 Pb1 O3 147.73(10) . 2_655 ?
O3 Pb1 O3 99.98(8) 19_666 2_655 ?
O6 Pb1 O3 80.14(6) 10 2_655 ?
O2 Pb1 Pb1 41.14(7) 19_666 2_655 ?
O3 Pb1 Pb1 108.98(7) . 2_655 ?
O3 Pb1 Pb1 116.34(6) 19_666 2_655 ?
O6 Pb1 Pb1 46.44(6) 10 2_655 ?
O3 Pb1 Pb1 42.48(5) 2_655 2_655 ?
O2 Pb1 Pb1 41.14(7) 19_666 3_665 ?
O3 Pb1 Pb1 49.61(7) . 3_665 ?
O3 Pb1 Pb1 106.42(6) 19_666 3_665 ?
O6 Pb1 Pb1 46.44(6) 10 3_665 ?
O3 Pb1 Pb1 101.93(5) 2_655 3_665 ?
Pb1 Pb1 Pb1 60.001(1) 2_655 3_665 ?
O1 B1 O1 111.3(2) 2_665 . ?
O1 B1 O1 111.3(2) 2_665 3_565 ?
O1 B1 O1 111.3(2) . 3_565 ?
O1 B1 O2 107.6(2) 2_665 . ?
O1 B1 O2 107.6(2) . . ?
O1 B1 O2 107.6(2) 3_565 . ?
O3 Si2 O4 109.55(14) . . ?
O3 Si2 O1 110.38(16) . . ?
O4 Si2 O1 113.5(2) . . ?
O3 Si2 O5 110.69(16) . . ?
O4 Si2 O5 106.03(15) . . ?
O1 Si2 O5 106.61(15) . . ?
O6 Si3 O5 112.22(12) . 3_565 ?
O6 Si3 O5 112.22(12) . 1_445 ?
O5 Si3 O5 106.59(13) 3_565 1_445 ?
O6 Si3 O5 112.22(12) . 2_655 ?
O5 Si3 O5 106.59(13) 3_565 2_655 ?
O5 Si3 O5 106.59(13) 1_445 2_655 ?
B1 O2 Pb1 119.58(10) . 20_566 ?
B1 O2 Pb1 119.58(10) . 21_556 ?
Pb1 O2 Pb1 97.73(13) 20_566 21_556 ?
B1 O2 Pb1 119.58(10) . 19_666 ?
Pb1 O2 Pb1 97.73(13) 20_566 19_666 ?
Pb1 O2 Pb1 97.73(13) 21_556 19_666 ?
Si2 O3 Pb1 117.02(15) . . ?
Pb1 O3 Pb1 101.49(10) . 19_666 ?
Si2 O3 Pb1 109.95(14) . 3_665 ?
Pb1 O3 Pb1 87.91(8) . 3_665 ?
Pb1 O3 Pb1 123.21(11) 19_666 3_665 ?
Si2 O4 Si2 154.2(3) 11_565 . ?
Si3 O6 Pb1 127.28(9) . 11_455 ?
Si3 O6 Pb1 127.28(9) . 10_445 ?
Pb1 O6 Pb1 87.12(13) 11_455 10_445 ?
Si3 O6 Pb1 127.28(9) . 12 ?
Pb1 O6 Pb1 87.12(13) 11_455 12 ?
Pb1 O6 Pb1 87.12(13) 10_445 12 ?

loop_
_geom_bond_atom_site_label_1
_geom_bond_atom_site_label_2
_geom_bond_distance
_geom_bond_site_symmetry_2
_geom_bond_publ_flag
Pb1 O2 2.391(2) 19_666 ?
Pb1 O3 2.433(3) . ?
Pb1 O3 2.474(3) 19_666 ?
Pb1 O6 2.613(3) 10 ?
Pb1 O3 2.745(3) 2_655 ?
Pb1 Pb1 3.6011(3) 2_655 ?
Pb1 Pb1 3.6011(3) 3_665 ?
B1 O1 1.490(3) 2_665 ?
B1 O1 1.490(3) . ?
B1 O1 1.490(3) 3_565 ?
B1 O2 1.546(7) . ?
Si2 O3 1.602(3) . ?
Si2 O4 1.6061(15) . ?
Si2 O1 1.610(3) . ?
Si2 O5 1.627(3) . ?
Si3 O6 1.588(5) . ?
Si3 O5 1.639(3) 3_565 ?
Si3 O5 1.639(3) 1_445 ?
Si3 O5 1.639(3) 2_655 ?
